data_7002624
loop_
_publ_author_name
'Shekar, Sukesh'
'Taylor, Mamie M.'
'Twamley, Brendan'
'Wehmschulte, Rudolf J.'

_publ_section_title
;
 Synthesis of aryloxyaluminium hydrides and their conversion into
 aryloxyalumoxanes (ArOAlO)n
;
_journal_issue 42
_journal_name_full 'Dalton Transactions'
_journal_page_first 9322
_journal_paper_doi 10.1039/b913607j
_journal_year 2009
_chemical_formula_moiety 'C33 H48 Al N O'
_chemical_formula_sum 'C33 H48 Al N O'
_chemical_formula_weight 501.70
_chemical_name_common Dipp-OAlH2.NMe3
_chemical_name_systematic
;
?
;
_space_group_IT_number 14
_symmetry_cell_setting monoclinic
_symmetry_space_group_name_Hall '-P 2ybc'
_symmetry_space_group_name_H-M 'P 1 21/c 1'
_atom_sites_solution_hydrogens geom
_atom_sites_solution_primary direct
_atom_sites_solution_secondary difmap
_audit_creation_method SHELXL-97
_cell_angle_alpha 90.00
_cell_angle_beta 96.581(16)
_cell_angle_gamma 90.00
_cell_formula_units_Z 4
_cell_length_a 9.875(2)
_cell_length_b 9.497(2)
_cell_length_c 33.002(8)
_cell_measurement_reflns_used 9184
_cell_measurement_temperature 90(2)
_cell_measurement_theta_max 30.10
_cell_measurement_theta_min 2.23
_cell_volume 3074.6(12)
_computing_cell_refinement 'Bruker, 2006; SAINT+ v. 7.23a'
_computing_data_collection 'Bruker, 2001; SMART v. 5.630'
_computing_data_reduction 'Bruker, 2006; SAINT+ v. 7.23a'
_computing_molecular_graphics 'Bruker, 2003; XP, SHELXTL v. 6.14'
_computing_publication_material 'Bruker, 2003; XCIF, SHELXTL v. 6.14'
_computing_structure_refinement 'Bruker, 2003; XL,SHELXTL v. 6.14''
_computing_structure_solution 'Bruker, 2003; XS, SHELXTL v. 6.14'
_diffrn_ambient_temperature 90(2)
_diffrn_detector_area_resol_mean 8.3
_diffrn_measured_fraction_theta_full 0.999
_diffrn_measured_fraction_theta_max 0.999
_diffrn_measurement_device_type 'Bruker/Siemens SMART APEX'
_diffrn_measurement_method '\w scans'
_diffrn_radiation_monochromator graphite
_diffrn_radiation_source 'normal-focus sealed tube'
_diffrn_radiation_type MoK\a
_diffrn_radiation_wavelength 0.71073
_diffrn_reflns_av_R_equivalents 0.0268
_diffrn_reflns_av_sigmaI/netI 0.0236
_diffrn_reflns_limit_h_max 11
_diffrn_reflns_limit_h_min -11
_diffrn_reflns_limit_k_max 11
_diffrn_reflns_limit_k_min -11
_diffrn_reflns_limit_l_max 39
_diffrn_reflns_limit_l_min -39
_diffrn_reflns_number 46931
_diffrn_reflns_theta_full 25.25
_diffrn_reflns_theta_max 25.25
_diffrn_reflns_theta_min 2.08
_exptl_absorpt_coefficient_mu 0.090
_exptl_absorpt_correction_T_max 0.9770
_exptl_absorpt_correction_T_min 0.9414
_exptl_absorpt_correction_type multi-scan
_exptl_absorpt_process_details 'SADABS-2004/1 ; Bruker, 2004'
_exptl_crystal_colour colorless
_exptl_crystal_density_diffrn 1.084
_exptl_crystal_density_method 'not measured'
_exptl_crystal_description needle
_exptl_crystal_F_000 1096
_exptl_crystal_size_max 0.68
_exptl_crystal_size_mid 0.55
_exptl_crystal_size_min 0.26
_refine_diff_density_max 0.282
_refine_diff_density_min -0.305
_refine_diff_density_rms 0.044
_refine_ls_extinction_method none
_refine_ls_goodness_of_fit_ref 1.097
_refine_ls_hydrogen_treatment mixed
_refine_ls_matrix_type full
_refine_ls_number_parameters 355
_refine_ls_number_reflns 5581
_refine_ls_number_restraints 7
_refine_ls_restrained_S_all 1.100
_refine_ls_R_factor_all 0.0524
_refine_ls_R_factor_gt 0.0480
_refine_ls_shift/su_max 0.000
_refine_ls_shift/su_mean 0.000
_refine_ls_structure_factor_coef Fsqd
_refine_ls_weighting_details 'calc w=1/[\s^2^(Fo^2^)+(0.0324P)^2^+2.9225P] where P=(Fo^2^+2Fc^2^)/3'
_refine_ls_weighting_scheme calc
_refine_ls_wR_factor_gt 0.1077
_refine_ls_wR_factor_ref 0.1102
_reflns_number_gt 5126
_reflns_number_total 5581
_reflns_threshold_expression I>2\s(I)
_cod_data_source_file b913607j.txt
_cod_data_source_block bt964
_cod_depositor_comments
;
The following automatic conversions were performed:
'_symmetry_cell_setting' value 'Monoclinic' changed to 'monoclinic'
according to '/home/saulius/struct/CIF-dictionaries/cif_core.dic'
dictionary named 'cif_core.dic' version 2.4.1 from 2010-06-29.

Automatic conversion script
Id: cif_fix_enum 1527 2010-12-29 10:47:43Z saulius 
;
_cod_original_cell_volume 3074.8(12)
_cod_original_sg_symbol_H-M P2(1)/c
_cod_database_code 7002624

loop_
_symmetry_equiv_pos_as_xyz
'x, y, z'
'-x, y+1/2, -z+1/2'
'-x, -y, -z'
'x, -y-1/2, z-1/2'

loop_
_atom_site_label
_atom_site_type_symbol
_atom_site_fract_x
_atom_site_fract_y
_atom_site_fract_z
_atom_site_U_iso_or_equiv
_atom_site_adp_type
_atom_site_occupancy
_atom_site_symmetry_multiplicity
_atom_site_calc_flag
_atom_site_refinement_flags
_atom_site_disorder_assembly
_atom_site_disorder_group
Al1 Al 0.83125(5) 0.29365(5) 0.144767(16) 0.01753(13) Uani 1 1 d . . .
C1 C 0.71263(17) 0.56629(18) 0.11732(5) 0.0140(3) Uani 1 1 d . . .
C2 C 0.75622(17) 0.70699(18) 0.11445(5) 0.0153(3) Uani 1 1 d . . .
C3 C 0.66144(17) 0.81062(18) 0.10136(5) 0.0170(4) Uani 1 1 d . . .
H3 H 0.6902 0.9056 0.0995 0.020 Uiso 1 1 calc R . .
C4 C 0.52515(18) 0.77611(18) 0.09101(5) 0.0182(4) Uani 1 1 d . . .
H4 H 0.4617 0.8465 0.0809 0.022 Uiso 1 1 calc R . .
C5 C 0.48209(17) 0.63906(19) 0.09546(5) 0.0173(4) Uani 1 1 d . . .
H5 H 0.3884 0.6165 0.0889 0.021 Uiso 1 1 calc R . .
C6 C 0.57367(17) 0.53331(18) 0.10939(5) 0.0148(3) Uani 1 1 d . . .
C7 C 0.52505(16) 0.38744(18) 0.11751(5) 0.0156(3) Uani 1 1 d . . .
C8 C 0.52127(16) 0.34302(18) 0.15840(5) 0.0166(4) Uani 1 1 d . . .
C9 C 0.48116(17) 0.20571(19) 0.16558(6) 0.0205(4) Uani 1 1 d . . .
H9 H 0.4799 0.1740 0.1928 0.025 Uiso 1 1 calc R . .
C10 C 0.44302(18) 0.11442(19) 0.13347(6) 0.0222(4) Uani 1 1 d . . .
H10 H 0.4168 0.0206 0.1388 0.027 Uiso 1 1 calc R . .
C11 C 0.44323(18) 0.16013(19) 0.09366(6) 0.0215(4) Uani 1 1 d . . .
H11 H 0.4142 0.0977 0.0719 0.026 Uiso 1 1 calc R . .
C12 C 0.48516(17) 0.29574(19) 0.08482(5) 0.0187(4) Uani 1 1 d . B .
C13 C 0.90139(17) 0.74277(17) 0.12963(5) 0.0156(3) Uani 1 1 d . . .
C14 C 0.93585(18) 0.76431(18) 0.17173(5) 0.0181(4) Uani 1 1 d . . .
C15 C 1.07071(18) 0.79274(19) 0.18678(6) 0.0216(4) Uani 1 1 d . . .
H15 H 1.0945 0.8071 0.2152 0.026 Uiso 1 1 calc R . .
C16 C 1.17057(18) 0.80021(19) 0.16047(6) 0.0224(4) Uani 1 1 d . . .
H16 H 1.2626 0.8184 0.1709 0.027 Uiso 1 1 calc R . .
C17 C 1.13608(18) 0.78118(18) 0.11896(6) 0.0209(4) Uani 1 1 d . . .
H17 H 1.2048 0.7886 0.1012 0.025 Uiso 1 1 calc R . .
C18 C 1.00253(18) 0.75141(18) 0.10280(5) 0.0183(4) Uani 1 1 d . . .
C19 C 0.96546(19) 0.7353(2) 0.05702(5) 0.0229(4) Uani 1 1 d . . .
H19 H 0.8816 0.6758 0.0524 0.028 Uiso 1 1 calc R . .
C20 C 0.9323(2) 0.8798(2) 0.03758(6) 0.0311(5) Uani 1 1 d . . .
H20A H 0.8564 0.9225 0.0499 0.047 Uiso 1 1 calc R . .
H20B H 0.9066 0.8684 0.0082 0.047 Uiso 1 1 calc R . .
H20C H 1.0126 0.9409 0.0422 0.047 Uiso 1 1 calc R . .
C21 C 1.0772(2) 0.6642(2) 0.03558(6) 0.0339(5) Uani 1 1 d . . .
H21A H 1.1558 0.7274 0.0360 0.051 Uiso 1 1 calc R . .
H21B H 1.0419 0.6433 0.0073 0.051 Uiso 1 1 calc R . .
H21C H 1.1053 0.5765 0.0498 0.051 Uiso 1 1 calc R . .
C22 C 0.82781(19) 0.7629(2) 0.20138(5) 0.0226(4) Uani 1 1 d . . .
H22 H 0.7408 0.7286 0.1861 0.027 Uiso 1 1 calc R . .
C23 C 0.8032(2) 0.9125(2) 0.21597(7) 0.0397(6) Uani 1 1 d . . .
H23A H 0.8873 0.9493 0.2309 0.060 Uiso 1 1 calc R . .
H23B H 0.7310 0.9112 0.2340 0.060 Uiso 1 1 calc R . .
H23C H 0.7755 0.9728 0.1924 0.060 Uiso 1 1 calc R . .
C24 C 0.8648(2) 0.6629(3) 0.23718(6) 0.0353(5) Uani 1 1 d . . .
H24A H 0.9491 0.6950 0.2530 0.053 Uiso 1 1 calc R . .
H24B H 0.8780 0.5678 0.2268 0.053 Uiso 1 1 calc R . .
H24C H 0.7909 0.6619 0.2546 0.053 Uiso 1 1 calc R . .
H25A H 0.5244 0.4344 0.0396 0.042 Uiso 0.60 1 d P A 1
C26A C 0.5950(5) 0.2389(6) 0.02289(19) 0.0382(15) Uani 0.60 1 d PD B 1
H26A H 0.5573 0.1434 0.0207 0.057 Uiso 0.60 1 calc PR B 1
H26B H 0.6814 0.2380 0.0408 0.057 Uiso 0.60 1 calc PR B 1
H26C H 0.6110 0.2723 -0.0043 0.057 Uiso 0.60 1 calc PR B 1
H25B H 0.5057 0.4389 0.0422 0.046 Uiso 0.40 1 d P C 2
C26B C 0.6240(6) 0.2878(8) 0.0237(3) 0.036(2) Uani 0.40 1 d PDU B 2
H26D H 0.6290 0.1848 0.0249 0.054 Uiso 0.40 1 calc PR B 2
H26E H 0.7039 0.3280 0.0400 0.054 Uiso 0.40 1 calc PR B 2
H26F H 0.6222 0.3188 -0.0047 0.054 Uiso 0.40 1 calc PR B 2
C25 C 0.49367(19) 0.3376(2) 0.04079(6) 0.0235(4) Uani 1 1 d D . .
C27 C 0.3605(2) 0.3196(3) 0.01363(6) 0.0380(5) Uani 1 1 d . B .
H27A H 0.3717 0.3515 -0.0140 0.057 Uiso 1 1 calc R . .
H27B H 0.2894 0.3756 0.0244 0.057 Uiso 1 1 calc R . .
H27C H 0.3342 0.2201 0.0129 0.057 Uiso 1 1 calc R . .
C28 C 0.55627(18) 0.44528(19) 0.19388(5) 0.0190(4) Uani 1 1 d . . .
H28 H 0.6383 0.5001 0.1881 0.023 Uiso 1 1 calc R . .
C29 C 0.4396(2) 0.5504(2) 0.19634(6) 0.0262(4) Uani 1 1 d . . .
H29A H 0.4190 0.5979 0.1700 0.039 Uiso 1 1 calc R . .
H29B H 0.4668 0.6204 0.2175 0.039 Uiso 1 1 calc R . .
H29C H 0.3585 0.5001 0.2031 0.039 Uiso 1 1 calc R . .
C30 C 0.5901(2) 0.3746(2) 0.23543(5) 0.0250(4) Uani 1 1 d . . .
H30A H 0.5079 0.3297 0.2435 0.037 Uiso 1 1 calc R . .
H30B H 0.6231 0.4455 0.2558 0.037 Uiso 1 1 calc R . .
H30C H 0.6608 0.3032 0.2336 0.037 Uiso 1 1 calc R . .
C31 C 1.11350(19) 0.3837(2) 0.15089(6) 0.0273(4) Uani 1 1 d . . .
H31A H 1.1155 0.3728 0.1805 0.041 Uiso 1 1 calc R . .
H31B H 1.0801 0.4780 0.1429 0.041 Uiso 1 1 calc R . .
H31C H 1.2057 0.3713 0.1432 0.041 Uiso 1 1 calc R . .
C32 C 1.0199(2) 0.2914(2) 0.08519(6) 0.0300(5) Uani 1 1 d . . .
H32A H 1.1130 0.2819 0.0779 0.045 Uiso 1 1 calc R . .
H32B H 0.9838 0.3842 0.0767 0.045 Uiso 1 1 calc R . .
H32C H 0.9621 0.2180 0.0713 0.045 Uiso 1 1 calc R . .
C33 C 1.07103(19) 0.13307(19) 0.14230(6) 0.0244(4) Uani 1 1 d . . .
H33A H 1.0099 0.0622 0.1285 0.037 Uiso 1 1 calc R . .
H33B H 1.0728 0.1228 0.1719 0.037 Uiso 1 1 calc R . .
H33C H 1.1632 0.1198 0.1346 0.037 Uiso 1 1 calc R . .
N1 N 1.02131(14) 0.27613(16) 0.12987(4) 0.0192(3) Uani 1 1 d . . .
O1 O 0.80602(12) 0.46806(12) 0.12903(4) 0.0192(3) Uani 1 1 d . . .
H1 H 0.766(2) 0.178(2) 0.1187(6) 0.030(6) Uiso 1 1 d . . .
H2 H 0.852(2) 0.283(2) 0.1893(6) 0.029(6) Uiso 1 1 d . . .

loop_
_atom_site_aniso_label
_atom_site_aniso_U_11
_atom_site_aniso_U_22
_atom_site_aniso_U_33
_atom_site_aniso_U_23
_atom_site_aniso_U_13
_atom_site_aniso_U_12
Al1 0.0157(3) 0.0128(3) 0.0245(3) 0.0022(2) 0.0041(2) 0.0012(2)
C1 0.0169(8) 0.0130(8) 0.0127(8) 0.0000(6) 0.0035(6) 0.0034(7)
C2 0.0169(8) 0.0165(9) 0.0130(8) -0.0004(7) 0.0041(6) -0.0009(7)
C3 0.0222(9) 0.0114(8) 0.0179(8) 0.0005(7) 0.0042(7) -0.0003(7)
C4 0.0183(9) 0.0156(9) 0.0207(9) 0.0021(7) 0.0019(7) 0.0047(7)
C5 0.0139(8) 0.0202(9) 0.0178(8) -0.0005(7) 0.0019(6) -0.0002(7)
C6 0.0170(8) 0.0140(8) 0.0139(8) -0.0004(6) 0.0039(6) 0.0005(7)
C7 0.0101(8) 0.0145(8) 0.0225(9) 0.0000(7) 0.0031(6) 0.0019(7)
C8 0.0119(8) 0.0151(9) 0.0235(9) 0.0005(7) 0.0043(7) 0.0025(7)
C9 0.0180(9) 0.0179(9) 0.0266(9) 0.0047(7) 0.0070(7) 0.0019(7)
C10 0.0184(9) 0.0143(9) 0.0352(10) 0.0016(8) 0.0076(7) -0.0001(7)
C11 0.0183(9) 0.0177(9) 0.0290(10) -0.0068(7) 0.0047(7) -0.0025(7)
C12 0.0130(8) 0.0187(9) 0.0248(9) -0.0008(7) 0.0048(7) 0.0001(7)
C13 0.0169(8) 0.0080(8) 0.0224(9) 0.0012(6) 0.0037(7) 0.0006(6)
C14 0.0198(9) 0.0111(8) 0.0235(9) 0.0021(7) 0.0033(7) -0.0007(7)
C15 0.0235(9) 0.0166(9) 0.0235(9) 0.0018(7) -0.0021(7) -0.0006(7)
C16 0.0147(9) 0.0149(9) 0.0367(10) 0.0002(8) -0.0015(7) -0.0001(7)
C17 0.0169(9) 0.0132(9) 0.0342(10) 0.0001(7) 0.0100(7) 0.0007(7)
C18 0.0193(9) 0.0104(8) 0.0261(9) 0.0005(7) 0.0068(7) -0.0001(7)
C19 0.0242(9) 0.0217(10) 0.0241(9) -0.0016(7) 0.0081(7) -0.0063(8)
C20 0.0358(11) 0.0340(12) 0.0239(10) 0.0056(8) 0.0043(8) -0.0061(9)
C21 0.0366(12) 0.0353(12) 0.0330(11) -0.0073(9) 0.0172(9) -0.0075(10)
C22 0.0230(9) 0.0265(10) 0.0185(9) -0.0015(7) 0.0038(7) -0.0063(8)
C23 0.0430(13) 0.0342(12) 0.0468(13) -0.0119(10) 0.0261(11) -0.0065(10)
C24 0.0341(11) 0.0484(14) 0.0226(10) 0.0066(9) 0.0002(8) -0.0145(10)
C26A 0.015(2) 0.078(4) 0.022(2) 0.008(3) 0.0066(18) 0.000(3)
C26B 0.018(3) 0.056(4) 0.036(3) 0.014(3) 0.014(3) -0.003(3)
C25 0.0253(10) 0.0237(10) 0.0218(9) -0.0037(8) 0.0041(7) -0.0079(8)
C27 0.0270(11) 0.0582(15) 0.0283(11) 0.0091(10) 0.0017(8) 0.0004(10)
C28 0.0200(9) 0.0175(9) 0.0199(9) 0.0010(7) 0.0041(7) -0.0034(7)
C29 0.0345(11) 0.0223(10) 0.0223(9) -0.0036(8) 0.0060(8) 0.0045(8)
C30 0.0261(10) 0.0284(10) 0.0209(9) 0.0032(8) 0.0047(7) -0.0014(8)
C31 0.0177(9) 0.0199(10) 0.0434(12) 0.0008(8) 0.0001(8) -0.0022(8)
C32 0.0296(11) 0.0333(11) 0.0291(10) 0.0029(9) 0.0116(8) 0.0036(9)
C33 0.0199(9) 0.0174(9) 0.0359(11) 0.0015(8) 0.0031(8) 0.0046(7)
N1 0.0161(7) 0.0166(8) 0.0249(8) 0.0007(6) 0.0028(6) 0.0011(6)
O1 0.0144(6) 0.0135(6) 0.0297(7) 0.0028(5) 0.0020(5) 0.0008(5)

loop_
_atom_type_symbol
_atom_type_description
_atom_type_scat_dispersion_real
_atom_type_scat_dispersion_imag
_atom_type_scat_source
C C 0.0033 0.0016 'International Tables Vol C Tables 4.2.6.8 and 6.1.1.4'
H H 0.0000 0.0000 'International Tables Vol C Tables 4.2.6.8 and 6.1.1.4'
N N 0.0061 0.0033 'International Tables Vol C Tables 4.2.6.8 and 6.1.1.4'
O O 0.0106 0.0060 'International Tables Vol C Tables 4.2.6.8 and 6.1.1.4'
Al Al 0.0645 0.0514 'International Tables Vol C Tables 4.2.6.8 and 6.1.1.4'

loop_
_geom_angle_atom_site_label_1
_geom_angle_atom_site_label_2
_geom_angle_atom_site_label_3
_geom_angle
_geom_angle_site_symmetry_1
_geom_angle_site_symmetry_3
_geom_angle_publ_flag
O1 Al1 N1 96.42(6) . . ?
O1 Al1 H1 119.2(8) . . ?
N1 Al1 H1 98.8(8) . . ?
O1 Al1 H2 111.2(8) . . ?
N1 Al1 H2 102.5(8) . . ?
H1 Al1 H2 121.9(12) . . ?
O1 C1 C6 121.72(15) . . ?
O1 C1 C2 118.34(15) . . ?
C6 C1 C2 119.90(15) . . ?
C3 C2 C1 119.41(15) . . ?
C3 C2 C13 121.70(15) . . ?
C1 C2 C13 118.60(15) . . ?
C4 C3 C2 120.49(16) . . ?
C4 C3 H3 119.8 . . ?
C2 C3 H3 119.8 . . ?
C5 C4 C3 119.81(16) . . ?
C5 C4 H4 120.1 . . ?
C3 C4 H4 120.1 . . ?
C4 C5 C6 121.17(16) . . ?
C4 C5 H5 119.4 . . ?
C6 C5 H5 119.4 . . ?
C5 C6 C1 118.99(16) . . ?
C5 C6 C7 121.02(15) . . ?
C1 C6 C7 119.94(15) . . ?
C12 C7 C8 120.64(16) . . ?
C12 C7 C6 120.12(15) . . ?
C8 C7 C6 119.23(15) . . ?
C9 C8 C7 118.68(16) . . ?
C9 C8 C28 120.55(16) . . ?
C7 C8 C28 120.74(15) . . ?
C10 C9 C8 120.89(17) . . ?
C10 C9 H9 119.6 . . ?
C8 C9 H9 119.6 . . ?
C11 C10 C9 119.95(17) . . ?
C11 C10 H10 120.0 . . ?
C9 C10 H10 120.0 . . ?
C10 C11 C12 121.41(17) . . ?
C10 C11 H11 119.3 . . ?
C12 C11 H11 119.3 . . ?
C11 C12 C7 118.38(16) . . ?
C11 C12 C25 119.52(16) . . ?
C7 C12 C25 122.01(16) . . ?
C14 C13 C18 120.19(16) . . ?
C14 C13 C2 118.41(15) . . ?
C18 C13 C2 121.39(15) . . ?
C15 C14 C13 119.55(16) . . ?
C15 C14 C22 118.85(16) . . ?
C13 C14 C22 121.56(15) . . ?
C16 C15 C14 120.36(17) . . ?
C16 C15 H15 119.8 . . ?
C14 C15 H15 119.8 . . ?
C17 C16 C15 120.00(16) . . ?
C17 C16 H16 120.0 . . ?
C15 C16 H16 120.0 . . ?
C16 C17 C18 121.32(16) . . ?
C16 C17 H17 119.3 . . ?
C18 C17 H17 119.3 . . ?
C17 C18 C13 118.57(16) . . ?
C17 C18 C19 120.67(16) . . ?
C13 C18 C19 120.70(15) . . ?
C18 C19 C21 113.48(16) . . ?
C18 C19 C20 109.94(15) . . ?
C21 C19 C20 109.36(16) . . ?
C18 C19 H19 108.0 . . ?
C21 C19 H19 108.0 . . ?
C20 C19 H19 108.0 . . ?
C19 C20 H20A 109.5 . . ?
C19 C20 H20B 109.5 . . ?
H20A C20 H20B 109.5 . . ?
C19 C20 H20C 109.5 . . ?
H20A C20 H20C 109.5 . . ?
H20B C20 H20C 109.5 . . ?
C19 C21 H21A 109.5 . . ?
C19 C21 H21B 109.5 . . ?
H21A C21 H21B 109.5 . . ?
C19 C21 H21C 109.5 . . ?
H21A C21 H21C 109.5 . . ?
H21B C21 H21C 109.5 . . ?
C24 C22 C14 112.24(16) . . ?
C24 C22 C23 111.50(17) . . ?
C14 C22 C23 109.96(15) . . ?
C24 C22 H22 107.6 . . ?
C14 C22 H22 107.6 . . ?
C23 C22 H22 107.6 . . ?
C22 C23 H23A 109.5 . . ?
C22 C23 H23B 109.5 . . ?
H23A C23 H23B 109.5 . . ?
C22 C23 H23C 109.5 . . ?
H23A C23 H23C 109.5 . . ?
H23B C23 H23C 109.5 . . ?
C22 C24 H24A 109.5 . . ?
C22 C24 H24B 109.5 . . ?
H24A C24 H24B 109.5 . . ?
C22 C24 H24C 109.5 . . ?
H24A C24 H24C 109.5 . . ?
H24B C24 H24C 109.5 . . ?
C25 C26A H26A 109.5 . . ?
C25 C26A H26B 109.5 . . ?
C25 C26A H26C 109.5 . . ?
C25 C26B H26D 109.5 . . ?
C25 C26B H26E 109.5 . . ?
H26D C26B H26E 109.5 . . ?
C25 C26B H26F 109.5 . . ?
H26D C26B H26F 109.5 . . ?
H26E C26B H26F 109.5 . . ?
C27 C25 C12 113.41(16) . . ?
C27 C25 C26B 117.1(4) . . ?
C12 C25 C26B 114.2(5) . . ?
C27 C25 C26A 105.2(3) . . ?
C12 C25 C26A 108.5(3) . . ?
C27 C25 H25A 109.8 . . ?
C12 C25 H25A 109.8 . . ?
C26B C25 H25A 89.9 . . ?
C26A C25 H25A 110.0 . . ?
C27 C25 H25B 103.5 . . ?
C12 C25 H25B 103.5 . . ?
C26B C25 H25B 102.7 . . ?
C26A C25 H25B 122.8 . . ?
C25 C27 H27A 109.5 . . ?
C25 C27 H27B 109.5 . . ?
H27A C27 H27B 109.5 . . ?
C25 C27 H27C 109.5 . . ?
H27A C27 H27C 109.5 . . ?
H27B C27 H27C 109.5 . . ?
C30 C28 C8 114.49(15) . . ?
C30 C28 C29 109.06(15) . . ?
C8 C28 C29 110.40(14) . . ?
C30 C28 H28 107.5 . . ?
C8 C28 H28 107.5 . . ?
C29 C28 H28 107.5 . . ?
C28 C29 H29A 109.5 . . ?
C28 C29 H29B 109.5 . . ?
H29A C29 H29B 109.5 . . ?
C28 C29 H29C 109.5 . . ?
H29A C29 H29C 109.5 . . ?
H29B C29 H29C 109.5 . . ?
C28 C30 H30A 109.5 . . ?
C28 C30 H30B 109.5 . . ?
H30A C30 H30B 109.5 . . ?
C28 C30 H30C 109.5 . . ?
H30A C30 H30C 109.5 . . ?
H30B C30 H30C 109.5 . . ?
N1 C31 H31A 109.5 . . ?
N1 C31 H31B 109.5 . . ?
H31A C31 H31B 109.5 . . ?
N1 C31 H31C 109.5 . . ?
H31A C31 H31C 109.5 . . ?
H31B C31 H31C 109.5 . . ?
N1 C32 H32A 109.5 . . ?
N1 C32 H32B 109.5 . . ?
H32A C32 H32B 109.5 . . ?
N1 C32 H32C 109.5 . . ?
H32A C32 H32C 109.5 . . ?
H32B C32 H32C 109.5 . . ?
N1 C33 H33A 109.5 . . ?
N1 C33 H33B 109.5 . . ?
H33A C33 H33B 109.5 . . ?
N1 C33 H33C 109.5 . . ?
H33A C33 H33C 109.5 . . ?
H33B C33 H33C 109.5 . . ?
C32 N1 C33 109.22(15) . . ?
C32 N1 C31 109.44(15) . . ?
C33 N1 C31 109.54(14) . . ?
C32 N1 Al1 109.57(11) . . ?
C33 N1 Al1 107.32(11) . . ?
C31 N1 Al1 111.71(11) . . ?
C1 O1 Al1 144.91(11) . . ?

loop_
_geom_bond_atom_site_label_1
_geom_bond_atom_site_label_2
_geom_bond_distance
_geom_bond_site_symmetry_2
_geom_bond_publ_flag
Al1 O1 1.7452(13) . ?
Al1 N1 2.0009(16) . ?
Al1 H1 1.50(2) . ?
Al1 H2 1.46(2) . ?
C1 O1 1.337(2) . ?
C1 C6 1.403(2) . ?
C1 C2 1.410(2) . ?
C2 C3 1.392(2) . ?
C2 C13 1.502(2) . ?
C3 C4 1.389(2) . ?
C3 H3 0.9500 . ?
C4 C5 1.382(2) . ?
C4 H4 0.9500 . ?
C5 C6 1.394(2) . ?
C5 H5 0.9500 . ?
C6 C7 1.500(2) . ?
C7 C12 1.407(2) . ?
C7 C8 1.418(2) . ?
C8 C9 1.391(3) . ?
C8 C28 1.530(2) . ?
C9 C10 1.387(3) . ?
C9 H9 0.9500 . ?
C10 C11 1.384(3) . ?
C10 H10 0.9500 . ?
C11 C12 1.394(3) . ?
C11 H11 0.9500 . ?
C12 C25 1.518(2) . ?
C13 C14 1.407(2) . ?
C13 C18 1.411(2) . ?
C14 C15 1.393(3) . ?
C14 C22 1.528(2) . ?
C15 C16 1.388(3) . ?
C15 H15 0.9500 . ?
C16 C17 1.385(3) . ?
C16 H16 0.9500 . ?
C17 C18 1.394(3) . ?
C17 H17 0.9500 . ?
C18 C19 1.521(3) . ?
C19 C21 1.534(3) . ?
C19 C20 1.534(3) . ?
C19 H19 1.0000 . ?
C20 H20A 0.9800 . ?
C20 H20B 0.9800 . ?
C20 H20C 0.9800 . ?
C21 H21A 0.9800 . ?
C21 H21B 0.9800 . ?
C21 H21C 0.9800 . ?
C22 C24 1.527(3) . ?
C22 C23 1.528(3) . ?
C22 H22 1.0000 . ?
C23 H23A 0.9800 . ?
C23 H23B 0.9800 . ?
C23 H23C 0.9800 . ?
C24 H24A 0.9800 . ?
C24 H24B 0.9800 . ?
C24 H24C 0.9800 . ?
C26A C25 1.539(3) . ?
C26A H26A 0.9800 . ?
C26A H26B 0.9800 . ?
C26A H26C 0.9800 . ?
C26B C25 1.538(3) . ?
C26B H26D 0.9800 . ?
C26B H26E 0.9800 . ?
C26B H26F 0.9800 . ?
C25 C27 1.514(3) . ?
C25 H25A 0.9697 . ?
C25 H25B 0.9696 . ?
C27 H27A 0.9800 . ?
C27 H27B 0.9800 . ?
C27 H27C 0.9800 . ?
C28 C30 1.529(2) . ?
C28 C29 1.533(3) . ?
C28 H28 1.0000 . ?
C29 H29A 0.9800 . ?
C29 H29B 0.9800 . ?
C29 H29C 0.9800 . ?
C30 H30A 0.9800 . ?
C30 H30B 0.9800 . ?
C30 H30C 0.9800 . ?
C31 N1 1.486(2) . ?
C31 H31A 0.9800 . ?
C31 H31B 0.9800 . ?
C31 H31C 0.9800 . ?
C32 N1 1.480(2) . ?
C32 H32A 0.9800 . ?
C32 H32B 0.9800 . ?
C32 H32C 0.9800 . ?
C33 N1 1.486(2) . ?
C33 H33A 0.9800 . ?
C33 H33B 0.9800 . ?
C33 H33C 0.9800 . ?
